data_7115793
loop_
_publ_author_name
'Jose A. Souto'
'Willian Lewis'
'Robert A. Stockman'

_publ_section_title
;
 Isolation of stable non cyclic 1,2-disulfoxides. Revisiting the
 thermolysis of S-aryl sulfinimines
;
_journal_name_full Chem.Commun.
_journal_page_first 12630
_journal_paper_doi 10.1039/C4cc05751A
_journal_volume 50
_journal_year 2014
_chemical_absolute_configuration ad
_chemical_formula_moiety 'C14 H14 S2'
_chemical_formula_sum 'C14 H14 S2'
_chemical_formula_weight 246.37
_chemical_name_systematic
;
 ?
;
_space_group_crystal_system monoclinic
_space_group_IT_number 4
_space_group_name_Hall 'P 2yb'
_space_group_name_H-M_alt 'P 1 21 1'
_symmetry_space_group_name_Hall 'P 2yb'
_symmetry_space_group_name_H-M 'P 1 21 1'
_atom_sites_solution_hydrogens geom
_atom_sites_solution_primary iterative
_atom_sites_solution_secondary difmap
_audit_creation_date 2013-06-10
_audit_creation_method
;
  Olex2 1.2
  (compiled Apr 23 2013 17:59:47, GUI svn.r4466)
;
_cell_angle_alpha 90
_cell_angle_beta 94.682(8)
_cell_angle_gamma 90
_cell_formula_units_Z 2
_cell_length_a 7.5701(7)
_cell_length_b 5.7018(6)
_cell_length_c 14.6979(13)
_cell_measurement_reflns_used 2719
_cell_measurement_temperature 120(2)
_cell_measurement_theta_max 74.1400
_cell_measurement_theta_min 3.0040
_cell_volume 632.29(11)
_computing_cell_refinement
;
CrysAlisPro, Agilent Technologies,
Version 1.171.36.28a (release 18-03-2013 CrysAlis171 .NET)
(compiled Mar 18 2013,11:47:30)
;
_computing_data_collection
;
CrysAlisPro, Agilent Technologies,
Version 1.171.36.28a (release 18-03-2013 CrysAlis171 .NET)
(compiled Mar 18 2013,11:47:30)
;
_computing_data_reduction
;
CrysAlisPro, Agilent Technologies,
Version 1.171.36.28a (release 18-03-2013 CrysAlis171 .NET)
(compiled Mar 18 2013,11:47:30)
;
_computing_molecular_graphics
;
O. V. Dolomanov, L. J. Bourhis, R. J. Gildea, J. A. K. Howard and H. Puschmann,
OLEX2: a complete structure solution, refinement and analysis program.
J. Appl. Cryst. (2009). 42, 339-341.
;
_computing_publication_material
;
O. V. Dolomanov, L. J. Bourhis, R. J. Gildea, J. A. K. Howard and H. Puschmann,
OLEX2: a complete structure solution, refinement and analysis program.
J. Appl. Cryst. (2009). 42, 339-341.
;
_computing_structure_refinement
;
SHELXL, G.M. Sheldrick, Acta Cryst.
(2008). A64, 112-122
;
_computing_structure_solution
;
olex2.solve (L.J. Bourhis, O.V. Dolomanov, R.J. Gildea, J.A.K. Howard,
H. Puschmann, in preparation, 2011)
;
_diffrn_ambient_temperature 120(2)
_diffrn_detector 'CCD area detector'
_diffrn_detector_area_resol_mean 10.6296
_diffrn_detector_type 'Agilent Diffraction Atlas detector'
_diffrn_measured_fraction_theta_full 0.9984
_diffrn_measured_fraction_theta_max 0.8958
_diffrn_measurement_details
;
  1 omega  -99.00  -59.00   2.0000    2.0000
omega____ theta____ kappa____ phi______ frames
    -      -38.5000 -156.0000   67.0000 20

  2 omega  -45.00   33.00   2.0000    2.0000
omega____ theta____ kappa____ phi______ frames
    -      -38.5000   38.0000  -60.0000 39

  3 omega   54.00  108.00   2.0000    2.0000
omega____ theta____ kappa____ phi______ frames
    -       40.2573  156.0000  104.0000 27

  4 omega   73.00  103.00   2.0000    2.0000
omega____ theta____ kappa____ phi______ frames
    -       40.2573   57.0000  120.0000 15

  5 omega   15.00   99.00   2.0000    2.0000
omega____ theta____ kappa____ phi______ frames
    -       40.2573   57.0000   30.0000 42

  6 omega   43.00   85.00   2.0000    2.0000
omega____ theta____ kappa____ phi______ frames
    -       40.2573   38.0000  -30.0000 21

  7 omega   77.00  103.00   2.0000    4.0000
omega____ theta____ kappa____ phi______ frames
    -      103.2526   61.0000  -30.0000 13

  8 omega  114.00  170.00   2.0000    4.0000
omega____ theta____ kappa____ phi______ frames
    -      103.2526   77.0000  -90.0000 28

  9 omega   34.00   68.00   2.0000    4.0000
omega____ theta____ kappa____ phi______ frames
    -      103.2526  -45.0000   30.0000 17

 10 omega   74.00  100.00   2.0000    4.0000
omega____ theta____ kappa____ phi______ frames
    -      103.2526   77.0000  -90.0000 13

 11 omega   80.00  106.00   2.0000    4.0000
omega____ theta____ kappa____ phi______ frames
    -      103.2526   61.0000  -60.0000 13

 12 omega   78.00  106.00   2.0000    4.0000
omega____ theta____ kappa____ phi______ frames
    -      103.2526   61.0000    0.0000 14

 13 omega  147.00  173.00   2.0000    4.0000
omega____ theta____ kappa____ phi______ frames
    -      103.2526   30.0000 -150.0000 13

 14 omega   40.00   88.00   2.0000    4.0000
omega____ theta____ kappa____ phi______ frames
    -      103.2526  -77.0000   30.0000 24

 15 omega   72.00  118.00   2.0000    4.0000
omega____ theta____ kappa____ phi______ frames
    -      103.2526 -119.0000 -136.0000 23

 16 omega   83.00  135.00   2.0000    4.0000
omega____ theta____ kappa____ phi______ frames
    -      103.2526   30.0000 -150.0000 26

 17 omega  117.00  169.00   2.0000    4.0000
omega____ theta____ kappa____ phi______ frames
    -      103.2526   77.0000  -60.0000 26

 18 omega   74.00  100.00   2.0000    4.0000
omega____ theta____ kappa____ phi______ frames
    -      103.2526   77.0000  -60.0000 13

 19 omega   79.00  119.00   2.0000    4.0000
omega____ theta____ kappa____ phi______ frames
    -      103.2526   61.0000   30.0000 20

 20 omega   74.00  102.00   2.0000    4.0000
omega____ theta____ kappa____ phi______ frames
    -      103.2526   77.0000  -30.0000 14

 21 omega   60.00   90.00   2.0000    4.0000
omega____ theta____ kappa____ phi______ frames
    -      103.2526  -30.0000  -60.0000 15

 22 omega   73.00   99.00   2.0000    4.0000
omega____ theta____ kappa____ phi______ frames
    -      103.2526   77.0000    0.0000 13

 23 omega   90.00  174.00   2.0000    4.0000
omega____ theta____ kappa____ phi______ frames
    -      103.2526   35.0000 -120.0000 42

 24 omega   33.00   89.00   2.0000    4.0000
omega____ theta____ kappa____ phi______ frames
    -      103.2526  -94.0000  120.0000 28

 25 omega   74.00  100.00   2.0000    4.0000
omega____ theta____ kappa____ phi______ frames
    -      103.2526   77.0000   30.0000 13

 26 omega   86.00  138.00   2.0000    4.0000
omega____ theta____ kappa____ phi______ frames
    -      103.2526   45.0000    0.0000 26

 27 omega   53.00   79.00   2.0000    4.0000
omega____ theta____ kappa____ phi______ frames
    -      103.2526  -94.0000  -30.0000 13
;
_diffrn_measurement_device '\k-geometry diffractometer'
_diffrn_measurement_device_type 'GV1000, Atlas'
_diffrn_measurement_method '\w scans'
_diffrn_orient_matrix_UB_11 -0.1826711000
_diffrn_orient_matrix_UB_12 0.1146376000
_diffrn_orient_matrix_UB_13 0.0071674000
_diffrn_orient_matrix_UB_21 0.0182204000
_diffrn_orient_matrix_UB_22 -0.0378757000
_diffrn_orient_matrix_UB_23 0.1041308000
_diffrn_orient_matrix_UB_31 0.0893050000
_diffrn_orient_matrix_UB_32 0.2417218000
_diffrn_orient_matrix_UB_33 0.0129840000
_diffrn_radiation_collimation 'focusing mirrors'
_diffrn_radiation_monochromator mirror
_diffrn_radiation_probe x-ray
_diffrn_radiation_type 'Cu K\a'
_diffrn_radiation_wavelength 1.5418
_diffrn_radiation_xray_symbol K-L~2,3~
_diffrn_reflns_av_R_equivalents 0.0298
_diffrn_reflns_av_unetI/netI 0.0381
_diffrn_reflns_Laue_measured_fraction_full 0.998
_diffrn_reflns_Laue_measured_fraction_max 0.953
_diffrn_reflns_limit_h_max 9
_diffrn_reflns_limit_h_min -9
_diffrn_reflns_limit_k_max 7
_diffrn_reflns_limit_k_min -6
_diffrn_reflns_limit_l_max 18
_diffrn_reflns_limit_l_min -14
_diffrn_reflns_number 4647
_diffrn_reflns_point_group_measured_fraction_full 0.960
_diffrn_reflns_point_group_measured_fraction_max 0.897
_diffrn_reflns_theta_full 67.684
_diffrn_reflns_theta_max 76.546
_diffrn_reflns_theta_min 3.017
_diffrn_source 'microfocus sealed tube'
_diffrn_source_target Cu
_diffrn_source_type 'Agilent Diffraction microfocus tube'
_exptl_absorpt_coefficient_mu 3.545
_exptl_absorpt_correction_T_max 1.190
_exptl_absorpt_correction_T_min 0.346
_exptl_absorpt_correction_type gaussian
_exptl_absorpt_process_details
;
CrysAlisPro, Agilent Technologies,
Version 1.171.36.28a (release 18-03-2013 CrysAlis171 .NET)
(compiled Mar 18 2013,11:47:30)
Numerical absorption correction based on gaussian integration over
            a multifaceted crystal model
;
_exptl_crystal_colour 'clear colourless'
_exptl_crystal_colour_lustre clear
_exptl_crystal_colour_primary colourless
_exptl_crystal_density_diffrn 1.294
_exptl_crystal_description plate
_exptl_crystal_F_000 260
_exptl_crystal_size_max 0.5996
_exptl_crystal_size_mid 0.2451
_exptl_crystal_size_min 0.0366
_refine_diff_density_max 0.254
_refine_diff_density_min -0.214
_refine_diff_density_rms 0.043
_refine_ls_abs_structure_details
;
 Flack x determined using 903 quotients [(I+)-(I-)]/[(I+)+(I-)]
 (Parsons and Flack (2004), Acta Cryst. A60, s61).
;
_refine_ls_abs_structure_Flack 0.132(15)
_refine_ls_extinction_method none
_refine_ls_goodness_of_fit_ref 1.053
_refine_ls_hydrogen_treatment constr
_refine_ls_matrix_type full
_refine_ls_number_parameters 147
_refine_ls_number_reflns 2393
_refine_ls_number_restraints 1
_refine_ls_restrained_S_all 1.053
_refine_ls_R_factor_all 0.0329
_refine_ls_R_factor_gt 0.0307
_refine_ls_shift/su_max 0.000
_refine_ls_shift/su_mean 0.000
_refine_ls_structure_factor_coef Fsqd
_refine_ls_weighting_details
;
 w=1/[\s^2^(Fo^2^)+(0.0380P)^2^+0.1738P]
 where P=(Fo^2^+2Fc^2^)/3
;
_refine_ls_weighting_scheme calc
_refine_ls_wR_factor_gt 0.0787
_refine_ls_wR_factor_ref 0.0819
_reflns_Friedel_coverage 0.704
_reflns_Friedel_fraction_full 0.914
_reflns_Friedel_fraction_max 0.828
_reflns_number_gt 2278
_reflns_number_total 2393
_reflns_threshold_expression 'I > 2\s(I)'
_cod_data_source_file c4cc05751a2.cif
_cod_data_source_block jsrscb
_cod_original_cell_volume 632.29(10)
_cod_database_code 7115793
_nottingham_internal_coll_name JSRSCB
_nottingham_internal_coll_number 12490
_nottingham_internal_coll_client JAS/RS
_nottingham_internal_coll_type CUSTOM
_nottingham_internal_coll_frame_time '2 AND 4'
_nottingham_internal_coll_frame_width 2
_nottingham_internal_coll_frame_method '\w scans'
_nottingham_internal_coll_user WL
_nottingham_internal_coll_date 24/5/2013
_nottingham_internal_coll_location NOTTS
_nottingham_internal_process_user WL
_nottingham_internal_process_date 24/5/2013
_nottingham_internal_solution_user WL
_nottingham_internal_solution_date 24/5/2013
_nottingham_internal_refinement_user AW
_nottingham_internal_refinement_date 10/6/2013
_nottingham_internal_validation_user WL
_nottingham_internal_validation_date 10/6/2013
_nottingham_internal_archive_date 10/6/2013
_chemical_oxdiff_formula 'C14 H14 S2'
_chemical_oxdiff_usercomment 'JSRSCB #12490 IN FOMBLIN FILM ON MICROMOUNT FOR JS/RS'
_reflns_odcompleteness_completeness 99.84
_reflns_odcompleteness_iscentric 1
_reflns_odcompleteness_theta 67.13
_olex2_refinement_description
;
1. Fixed Uiso
 At 1.2 times of:
  All C(H) groups
 At 1.5 times of:
  All C(H,H,H) groups
2.a Aromatic/amide H refined with riding coordinates:
 C4(H4), C5(H5), C7(H7), C8(H8), C11(H11), C12(H12), C14(H14), C15(H15)
2.b Idealised Me refined as rotating group:
 C9(H9A,H9B,H9C), C16(H16A,H16B,H16C)
;
_shelx_space_group_comment
;
The symmetry employed for this shelxl refinement is uniquely defined
by the following loop, which should always be used as a source of
symmetry information in preference to the above space-group names.
They are only intended as comments.
;
_shelxl_version_number 2013-2

loop_
_space_group_symop_operation_xyz
'x, y, z'
'-x, y+1/2, -z'

loop_
_atom_site_label
_atom_site_type_symbol
_atom_site_fract_x
_atom_site_fract_y
_atom_site_fract_z
_atom_site_U_iso_or_equiv
_atom_site_adp_type
_atom_site_occupancy
_atom_site_site_symmetry_order
_atom_site_calc_flag
_atom_site_refinement_flags_posn
_atom_site_refinement_flags_adp
S1 S 0.13053(11) 0.56351(15) 0.70528(5) 0.0367(2) Uani 1 1 d . .
S2 S 0.11442(10) 0.25860(18) 0.77482(5) 0.0391(2) Uani 1 1 d . .
C3 C 0.1967(4) 0.4827(6) 0.59535(19) 0.0249(6) Uani 1 1 d . .
C4 C 0.1580(4) 0.6444(5) 0.5257(2) 0.0271(6) Uani 1 1 d . .
H4 H 0.0988 0.7867 0.5376 0.033 Uiso 1 1 calc R U
C5 C 0.2065(4) 0.5965(5) 0.4389(2) 0.0272(6) Uani 1 1 d . .
H5 H 0.1812 0.7078 0.3915 0.033 Uiso 1 1 calc R U
C6 C 0.2917(4) 0.3883(6) 0.4197(2) 0.0258(6) Uani 1 1 d . .
C7 C 0.3294(4) 0.2289(5) 0.49042(19) 0.0256(6) Uani 1 1 d . .
H7 H 0.3874 0.0859 0.4784 0.031 Uiso 1 1 calc R U
C8 C 0.2838(4) 0.2752(6) 0.57828(19) 0.0262(6) Uani 1 1 d . .
H8 H 0.3119 0.1661 0.6261 0.031 Uiso 1 1 calc R U
C9 C 0.3433(5) 0.3333(7) 0.3247(2) 0.0392(8) Uani 1 1 d . .
H9A H 0.3145 0.4675 0.2845 0.059 Uiso 1 1 calc R U
H9B H 0.2779 0.1950 0.3011 0.059 Uiso 1 1 calc R U
H9C H 0.4708 0.3019 0.3271 0.059 Uiso 1 1 calc R U
C10 C 0.3316(4) 0.1997(6) 0.82655(18) 0.0282(7) Uani 1 1 d . .
C11 C 0.4760(4) 0.3470(6) 0.8211(2) 0.0294(6) Uani 1 1 d . .
H11 H 0.4631 0.4914 0.7889 0.035 Uiso 1 1 calc R U
C12 C 0.6404(4) 0.2816(6) 0.8631(2) 0.0300(6) Uani 1 1 d . .
H12 H 0.7392 0.3828 0.8593 0.036 Uiso 1 1 calc R U
C13 C 0.6625(4) 0.0712(6) 0.91033(18) 0.0279(6) Uani 1 1 d . .
C14 C 0.5148(4) -0.0726(6) 0.9154(2) 0.0312(7) Uani 1 1 d . .
H14 H 0.5268 -0.2165 0.9479 0.037 Uiso 1 1 calc R U
C15 C 0.3508(4) -0.0097(6) 0.8740(2) 0.0308(7) Uani 1 1 d . .
H15 H 0.2516 -0.1101 0.8782 0.037 Uiso 1 1 calc R U
C16 C 0.8399(5) -0.0028(7) 0.9546(2) 0.0379(8) Uani 1 1 d . .
H16A H 0.8829 -0.1391 0.9223 0.057 Uiso 1 1 calc R U
H16B H 0.8280 -0.0442 1.0185 0.057 Uiso 1 1 calc R U
H16C H 0.9244 0.1267 0.9518 0.057 Uiso 1 1 calc R U

loop_
_atom_site_aniso_label
_atom_site_aniso_U_11
_atom_site_aniso_U_22
_atom_site_aniso_U_33
_atom_site_aniso_U_23
_atom_site_aniso_U_13
_atom_site_aniso_U_12
S1 0.0395(4) 0.0432(5) 0.0269(4) -0.0066(3) -0.0012(3) 0.0141(4)
S2 0.0274(4) 0.0624(6) 0.0275(4) 0.0056(4) 0.0026(3) -0.0018(4)
C3 0.0232(13) 0.0250(14) 0.0259(14) -0.0028(11) -0.0017(10) 0.0014(11)
C4 0.0250(14) 0.0187(14) 0.0368(16) 0.0001(11) -0.0030(12) 0.0004(11)
C5 0.0253(14) 0.0232(16) 0.0323(14) 0.0065(12) -0.0029(11) -0.0018(11)
C6 0.0219(13) 0.0277(16) 0.0276(13) -0.0002(12) 0.0009(11) -0.0041(11)
C7 0.0240(13) 0.0219(14) 0.0310(14) -0.0015(12) 0.0017(10) 0.0007(11)
C8 0.0267(13) 0.0228(15) 0.0285(13) 0.0033(12) -0.0009(10) 0.0031(11)
C9 0.0417(18) 0.048(2) 0.0293(16) 0.0010(14) 0.0092(13) -0.0060(15)
C10 0.0299(15) 0.0376(18) 0.0173(12) -0.0012(11) 0.0031(11) 0.0005(12)
C11 0.0326(15) 0.0291(16) 0.0269(14) 0.0040(12) 0.0041(11) 0.0010(13)
C12 0.0289(14) 0.0320(17) 0.0293(14) 0.0017(13) 0.0028(11) -0.0036(13)
C13 0.0341(15) 0.0294(15) 0.0206(12) -0.0029(13) 0.0048(11) 0.0010(13)
C14 0.0403(17) 0.0298(18) 0.0240(13) -0.0005(12) 0.0063(12) 0.0005(13)
C15 0.0346(16) 0.0321(17) 0.0267(14) -0.0026(11) 0.0074(12) -0.0079(12)
C16 0.0365(17) 0.041(2) 0.0364(17) 0.0058(14) 0.0020(13) 0.0048(14)

loop_
_atom_type_symbol
_atom_type_description
_atom_type_scat_dispersion_real
_atom_type_scat_dispersion_imag
_atom_type_scat_source
C C 0.0181 0.0091 'International Tables Vol C Tables 4.2.6.8 and 6.1.1.4'
H H 0.0000 0.0000 'International Tables Vol C Tables 4.2.6.8 and 6.1.1.4'
S S 0.3331 0.5567 'International Tables Vol C Tables 4.2.6.8 and 6.1.1.4'

loop_
_exptl_crystal_face_index_h
_exptl_crystal_face_index_k
_exptl_crystal_face_index_l
_exptl_crystal_face_perp_dist
_exptl_oxdiff_crystal_face_indexfrac_h
_exptl_oxdiff_crystal_face_indexfrac_k
_exptl_oxdiff_crystal_face_indexfrac_l
_exptl_oxdiff_crystal_face_x
_exptl_oxdiff_crystal_face_y
_exptl_oxdiff_crystal_face_z
-1 0 0 0.1621 -0.9997 -0.0002 -0.0018 0.1826 -0.0184 -0.0893
1 0 0 0.0831 0.9997 0.0002 0.0018 -0.1826 0.0184 0.0893
1 -4 -1 0.2391 0.9954 -4.0036 -0.9935 -0.6479 0.0663 -0.8918
0 4 1 0.3468 0.0043 4.0038 0.9954 0.4653 -0.0479 0.9811
0 0 1 0.0183 -0.0004 0.0006 1.0004 0.0073 0.1041 0.0131
0 0 -1 0.0183 0.0004 -0.0006 -1.0004 -0.0073 -0.1041 -0.0131
-4 2 1 0.1668 -3.9968 2.0016 0.9906 0.9667 -0.0455 0.1398
2 3 1 0.3214 2.0025 3.0033 1.0003 -0.0143 0.0269 0.9178
0 -4 -1 0.2463 -0.0043 -4.0038 -0.9954 -0.4653 0.0479 -0.9811
5 1 -1 0.1310 5.0000 1.0009 -0.9925 -0.8057 -0.0502 0.6756

loop_
_geom_angle_atom_site_label_1
_geom_angle_atom_site_label_2
_geom_angle_atom_site_label_3
_geom_angle
C3 S1 S2 105.50(11)
C10 S2 S1 106.55(12)
C4 C3 S1 115.9(2)
C8 C3 S1 123.7(2)
C8 C3 C4 120.4(3)
C5 C4 C3 119.5(3)
C4 C5 C6 121.2(3)
C5 C6 C7 118.4(3)
C5 C6 C9 121.5(3)
C7 C6 C9 120.1(3)
C8 C7 C6 121.3(3)
C3 C8 C7 119.2(3)
C11 C10 S2 124.3(2)
C15 C10 S2 115.6(2)
C15 C10 C11 120.1(3)
C10 C11 C12 119.5(3)
C13 C12 C11 121.3(3)
C12 C13 C14 118.0(3)
C12 C13 C16 121.7(3)
C14 C13 C16 120.3(3)
C15 C14 C13 121.3(3)
C14 C15 C10 119.9(3)

loop_
_geom_bond_atom_site_label_1
_geom_bond_atom_site_label_2
_geom_bond_distance
S1 S2 2.0255(13)
S1 C3 1.790(3)
S2 C10 1.786(3)
C3 C4 1.391(4)
C3 C8 1.387(4)
C4 C5 1.383(4)
C5 C6 1.391(4)
C6 C7 1.393(4)
C6 C9 1.512(4)
C7 C8 1.389(4)
C10 C11 1.386(4)
C10 C15 1.385(5)
C11 C12 1.394(4)
C12 C13 1.389(5)
C13 C14 1.394(5)
C13 C16 1.504(4)
C14 C15 1.384(5)
